data_4063471
loop_
_publ_author_name
'Ojo, Wilfried-Solo'
'P\'etillon, Fran\,cois Y.'
'Schollhammer, P.'
'Talarmin, Jean'

_publ_section_title
;
 Carbon--Sulfur and Carbon--Halogen Bond Cleavage of Acyclic or Cyclic
 Thioethers, Thiophenes, and Dihaloalkanes with the Trithiolato-Bridged
 Cation [Mo2Cp2(\m-SMe)3(MeCN)2]+
;
_journal_issue 2
_journal_name_full Organometallics
_journal_page_first 448
_journal_page_last 462
_journal_paper_doi 10.1021/om900901s
_journal_volume 29
_journal_year 2010
_chemical_formula_moiety 'C16 H24 Cl Mo2 S3 1+, F6 P 1-'
_chemical_formula_sum 'C16 H24 Cl F6 Mo2 P S3'
_chemical_formula_weight 684.83
_chemical_name_systematic
;
 ?
;
_space_group_IT_number 2
_symmetry_cell_setting triclinic
_symmetry_Int_Tables_number 2
_symmetry_space_group_name_Hall '-P 1'
_symmetry_space_group_name_H-M 'P -1'
_atom_sites_solution_hydrogens geom
_atom_sites_solution_primary direct
_atom_sites_solution_secondary difmap
_audit_conform_dict_location ftp://ftp.iucr.org/pub/cif_core.dic
_audit_conform_dict_name cif_core.dic
_audit_conform_dict_version 2.3
_audit_creation_date 2008-03-20T16:28:17-00:00
_audit_creation_method 'WinGX routine CIF_UPDATE'
_cell_angle_alpha 68.456(7)
_cell_angle_beta 89.075(5)
_cell_angle_gamma 81.857(8)
_cell_formula_units_Z 4
_cell_length_a 10.8501(8)
_cell_length_b 13.5873(15)
_cell_length_c 17.1418(10)
_cell_measurement_reflns_used 3682
_cell_measurement_temperature 170(2)
_cell_measurement_theta_max 28.832
_cell_measurement_theta_min 2.6534
_cell_volume 2325.1(4)
_computing_cell_refinement
;
        CrysAlis RED, Oxford Diffraction Ltd.,
        Version 1.171.32.5 (release 08-05-2007 CrysAlis171 .NET)
        (compiled May  8 2007,13:10:02)
;
_computing_data_collection
;
        CrysAlis CCD, Oxford Diffraction Ltd.,
        Version 1.171.32.5 (release 08-05-2007 CrysAlis171 .NET)
        (compiled May  8 2007,13:10:02)
;
_computing_data_reduction
;
        CrysAlis RED, Oxford Diffraction Ltd.,
        Version 1.171.32.5 (release 08-05-2007 CrysAlis171 .NET)
        (compiled May  8 2007,13:10:02)
;
_computing_molecular_graphics 'ORTEP3 for Windows (Farrugia, 1997)'
_computing_structure_refinement 'SHELXL-97 (Sheldrick, 1997)'
_computing_structure_solution 'SHELXS97 (Sheldrick, 1997)'
_diffrn_ambient_temperature 170(2)
_diffrn_detector 'CCD plate'
_diffrn_detector_area_resol_mean 8.3622
_diffrn_measured_fraction_theta_full 0.867
_diffrn_measured_fraction_theta_max 0.867
_diffrn_measurement_device 'Kappa-geometry diffractometer'
_diffrn_measurement_device_type 'Oxford Diffraction XCALIBUR2'
_diffrn_measurement_method
;
        stepped phi-scan over 360 deg
        step 1 deg, exposure time 5 s
;
_diffrn_orient_matrix_UB_11 -0.002564256
_diffrn_orient_matrix_UB_12 -0.0534151075
_diffrn_orient_matrix_UB_13 0.0037567431
_diffrn_orient_matrix_UB_21 -0.0634658104
_diffrn_orient_matrix_UB_22 0.0143718537
_diffrn_orient_matrix_UB_23 -0.0140207138
_diffrn_orient_matrix_UB_31 0.0182041866
_diffrn_orient_matrix_UB_32 0.0125797035
_diffrn_orient_matrix_UB_33 -0.0421463786
_diffrn_radiation_monochromator graphite
_diffrn_radiation_probe x-ray
_diffrn_radiation_type MoK\a
_diffrn_radiation_wavelength 0.71073
_diffrn_reflns_av_R_equivalents 0.0212
_diffrn_reflns_av_unetI/netI 0.0377
_diffrn_reflns_limit_h_max 12
_diffrn_reflns_limit_h_min -12
_diffrn_reflns_limit_k_max 15
_diffrn_reflns_limit_k_min -15
_diffrn_reflns_limit_l_max 17
_diffrn_reflns_limit_l_min -16
_diffrn_reflns_number 12430
_diffrn_reflns_theta_full 23.26
_diffrn_reflns_theta_max 23.26
_diffrn_reflns_theta_min 2.66
_exptl_absorpt_coefficient_mu 1.581
_exptl_absorpt_correction_T_max 0.809
_exptl_absorpt_correction_T_min 0.5537
_exptl_absorpt_correction_type multi-scan
_exptl_absorpt_process_details
;
        CrysAlis RED, Oxford Diffraction Ltd.,
        Version 1.171.32.5 (release 08-05-2007 CrysAlis171 .NET)
        (compiled May  8 2007,13:10:02)
        Empirical absorption correction using spherical harmonics,
 implemented in SCALE3 ABSPACK scaling algorithm.
;
_exptl_crystal_colour 'dark red'
_exptl_crystal_density_diffrn 1.956
_exptl_crystal_density_method 'not measured'
_exptl_crystal_description 'planar fragment'
_exptl_crystal_F_000 1352
_exptl_crystal_size_max 0.55
_exptl_crystal_size_mid 0.41
_exptl_crystal_size_min 0.14
_refine_diff_density_max 1.966
_refine_diff_density_min -1.013
_refine_diff_density_rms 0.132
_refine_ls_extinction_method none
_refine_ls_goodness_of_fit_ref 1.058
_refine_ls_hydrogen_treatment constr
_refine_ls_matrix_type full
_refine_ls_number_parameters 527
_refine_ls_number_reflns 5776
_refine_ls_number_restraints 0
_refine_ls_restrained_S_all 1.058
_refine_ls_R_factor_all 0.0754
_refine_ls_R_factor_gt 0.0514
_refine_ls_shift/su_max 0.008
_refine_ls_shift/su_mean 0.001
_refine_ls_structure_factor_coef Fsqd
_refine_ls_weighting_details 'calc w=1/[\s^2^(Fo^2^)+(0.0806P)^2^+9.0829P] where P=(Fo^2^+2Fc^2^)/3'
_refine_ls_weighting_scheme calc
_refine_ls_wR_factor_gt 0.1355
_refine_ls_wR_factor_ref 0.1507
_reflns_number_gt 4042
_reflns_number_total 5776
_reflns_threshold_expression >2sigma(I)
_cod_data_source_file om900901s_si_002.cif
_cod_data_source_block kso-f-compound10
_cod_depositor_comments
;
The following automatic conversions were performed:

'_diffrn_radiation_probe' value 'X-ray' changed to 'x-ray' according
to the built-in table from CIF Core dictionary named 'cif_core.dic'
version 2.4.1 from 2010-06-29.

Automatic conversion script
Id: cif_fix_values 1673 2011-04-08 12:14:43Z adriana 
;
_cod_original_cell_volume 2325.1(3)
_cod_original_sg_symbol_Hall -P1
_cod_original_sg_symbol_H-M P-1
_cod_database_code 4063471

loop_
_symmetry_equiv_pos_as_xyz
'x, y, z'
'-x, -y, -z'

loop_
_atom_site_label
_atom_site_type_symbol
_atom_site_fract_x
_atom_site_fract_y
_atom_site_fract_z
_atom_site_U_iso_or_equiv
_atom_site_adp_type
_atom_site_occupancy
_atom_site_symmetry_multiplicity
_atom_site_calc_flag
_atom_site_refinement_flags
_atom_site_disorder_assembly
_atom_site_disorder_group
C1 C -0.0398(11) 0.2797(9) 0.4198(7) 0.066(3) Uani 1 1 d . . .
H1A H -0.0399 0.2059 0.424 0.099 Uiso 1 1 calc R . .
H1B H -0.1254 0.3132 0.4214 0.099 Uiso 1 1 calc R . .
H1C H 0.01 0.28 0.4669 0.099 Uiso 1 1 calc R . .
C2 C 0.0614(9) 0.4568(7) 0.1314(6) 0.046(3) Uani 1 1 d . . .
H2A H 0.0731 0.4934 0.0713 0.07 Uiso 1 1 calc R . .
H2B H -0.0211 0.4833 0.1458 0.07 Uiso 1 1 calc R . .
H2C H 0.0683 0.3796 0.1444 0.07 Uiso 1 1 calc R . .
C3 C 0.4301(9) 0.5658(9) 0.2363(6) 0.057(3) Uani 1 1 d . . .
H3A H 0.4626 0.5218 0.2034 0.069 Uiso 1 1 calc R . .
H3B H 0.3797 0.6323 0.1983 0.069 Uiso 1 1 calc R . .
C4 C 0.5323(15) 0.5900(15) 0.2780(9) 0.133(8) Uani 1 1 d . . .
H4A H 0.6091 0.5823 0.2475 0.159 Uiso 1 1 calc R . .
H4B H 0.5136 0.666 0.2718 0.159 Uiso 1 1 calc R . .
C5 C 0.5581(11) 0.5282(11) 0.3638(8) 0.077(4) Uani 1 1 d . . .
H5A H 0.5933 0.5712 0.3912 0.093 Uiso 1 1 calc R . .
H5B H 0.6206 0.4651 0.3697 0.093 Uiso 1 1 calc R . .
C6 C 0.4402(9) 0.4920(8) 0.4060(6) 0.046(2) Uani 1 1 d . . .
H6A H 0.4008 0.5417 0.4323 0.055 Uiso 1 1 calc R . .
H6B H 0.4584 0.4193 0.4497 0.055 Uiso 1 1 calc R . .
C11 C 0.3735(13) 0.1680(9) 0.3935(8) 0.069(4) Uani 1 1 d . . .
H11 H 0.3824 0.1337 0.4528 0.083 Uiso 1 1 calc R . .
C12 C 0.2780(14) 0.1593(8) 0.3387(10) 0.085(4) Uani 1 1 d . . .
H12 H 0.2128 0.1169 0.3556 0.102 Uiso 1 1 calc R . .
C13 C 0.2997(17) 0.2243(11) 0.2571(9) 0.084(4) Uani 1 1 d . . .
H13 H 0.2507 0.2344 0.2086 0.101 Uiso 1 1 calc R . .
C14 C 0.4030(14) 0.2716(10) 0.2579(9) 0.079(4) Uani 1 1 d . . .
H14 H 0.4387 0.3197 0.2108 0.095 Uiso 1 1 calc R . .
C15 C 0.4458(12) 0.2342(10) 0.3431(8) 0.066(3) Uani 1 1 d . . .
H15 H 0.517 0.2539 0.3618 0.08 Uiso 1 1 calc R . .
C21 C -0.0372(15) 0.5971(11) 0.3730(9) 0.082(5) Uani 1 1 d . . .
H21 H -0.072 0.5603 0.425 0.098 Uiso 1 1 calc R . .
C22 C -0.0846(11) 0.6107(10) 0.2955(10) 0.068(4) Uani 1 1 d . . .
H22 H -0.1566 0.585 0.284 0.081 Uiso 1 1 calc R . .
C23 C -0.0090(13) 0.6678(9) 0.2385(8) 0.069(4) Uani 1 1 d . . .
H23 H -0.0189 0.6882 0.1794 0.083 Uiso 1 1 calc R . .
C24 C 0.0833(13) 0.6917(9) 0.2781(13) 0.092(5) Uani 1 1 d . . .
H24 H 0.1465 0.733 0.2516 0.11 Uiso 1 1 calc R . .
C25 C 0.0692(16) 0.6452(12) 0.3638(11) 0.088(5) Uani 1 1 d . . .
H25 H 0.1217 0.6461 0.4073 0.105 Uiso 1 1 calc R . .
Cl1 Cl 0.1967(2) 0.36792(17) 0.45587(14) 0.0404(6) Uani 1 1 d . . .
S1 S 0.0281(2) 0.35523(19) 0.32024(16) 0.0454(6) Uani 1 1 d . . .
S2 S 0.1807(2) 0.48274(18) 0.19199(14) 0.0373(6) Uani 1 1 d . . .
S3 S 0.3388(2) 0.49227(18) 0.32163(15) 0.0387(6) Uani 1 1 d . . .
Mo1 Mo 0.25500(8) 0.33779(6) 0.32327(5) 0.0362(3) Uani 1 1 d . . .
Mo2 Mo 0.11368(7) 0.51161(6) 0.31940(5) 0.0331(3) Uani 1 1 d . . .
C51 C 1.1259(10) 0.0591(12) 0.1924(9) 0.089(4) Uani 1 1 d . . .
H51A H 1.1772 0.0387 0.244 0.134 Uiso 1 1 calc R . .
H51B H 1.1707 0.1013 0.1445 0.134 Uiso 1 1 calc R . .
H51C H 1.1086 -0.0055 0.1844 0.134 Uiso 1 1 calc R . .
C52 C 0.7587(11) 0.3129(8) 0.2184(8) 0.071(4) Uani 1 1 d . . .
H52A H 0.7221 0.3197 0.2692 0.107 Uiso 1 1 calc R . .
H52B H 0.7361 0.3801 0.1706 0.107 Uiso 1 1 calc R . .
H52C H 0.8496 0.2969 0.2264 0.107 Uiso 1 1 calc R . .
C53 C 0.5003(9) 0.0592(9) 0.1677(8) 0.058(3) Uani 1 1 d . . .
H53A H 0.4737 0.0472 0.2256 0.069 Uiso 1 1 calc R . .
H53B H 0.4769 0.1357 0.1325 0.069 Uiso 1 1 calc R . .
C54 C 0.4437(13) -0.0099(13) 0.1327(11) 0.108(6) Uani 1 1 d . . .
H54A H 0.4435 0.02 0.0706 0.129 Uiso 1 1 calc R . .
H54B H 0.3567 -0.015 0.1503 0.129 Uiso 1 1 calc R . .
C55 C 0.5210(15) -0.1173(13) 0.1660(12) 0.123(7) Uani 1 1 d . . .
H55A H 0.5122 -0.1505 0.2274 0.147 Uiso 1 1 calc R . .
H55B H 0.4922 -0.1642 0.1396 0.147 Uiso 1 1 calc R . .
C56 C 0.6525(13) -0.1063(9) 0.1476(8) 0.075(4) Uani 1 1 d . . .
H56A H 0.6695 -0.0981 0.0888 0.09 Uiso 1 1 calc R . .
H56B H 0.7091 -0.1685 0.1858 0.09 Uiso 1 1 calc R . .
C61 C 0.9030(16) -0.1107(11) 0.3837(7) 0.088(5) Uani 1 1 d . . .
H61 H 0.973 -0.16 0.3814 0.106 Uiso 1 1 calc R . .
C62 C 0.9080(11) -0.0206(10) 0.3984(7) 0.061(3) Uani 1 1 d . . .
H62 H 0.9815 0.0042 0.4086 0.074 Uiso 1 1 calc R . .
C63 C 0.7875(14) 0.0294(9) 0.3961(6) 0.065(3) Uani 1 1 d . . .
H63 H 0.7639 0.0948 0.4045 0.077 Uiso 1 1 calc R . .
C64 C 0.7058(12) -0.0317(14) 0.3793(7) 0.085(5) Uani 1 1 d . . .
H64 H 0.6175 -0.0162 0.3738 0.102 Uiso 1 1 calc R . .
C65 C 0.781(2) -0.1203(10) 0.3725(8) 0.098(6) Uani 1 1 d . . .
H65 H 0.7523 -0.1774 0.362 0.118 Uiso 1 1 calc R . .
C71 C 0.9132(14) 0.1777(14) -0.0225(8) 0.086(5) Uani 1 1 d . . .
H71 H 0.9895 0.1371 -0.0277 0.103 Uiso 1 1 calc R . .
C72 C 0.9012(14) 0.2645(14) -0.0064(8) 0.083(4) Uani 1 1 d . . .
H72 H 0.97 0.2965 0.0014 0.099 Uiso 1 1 calc R . .
C73 C 0.7814(19) 0.3048(11) -0.0016(9) 0.092(5) Uani 1 1 d . . .
H73 H 0.7513 0.3665 0.0107 0.111 Uiso 1 1 calc R . .
C74 C 0.7109(12) 0.2353(16) -0.0188(8) 0.104(6) Uani 1 1 d . . .
H74 H 0.6226 0.2422 -0.0217 0.125 Uiso 1 1 calc R . .
C75 C 0.794(2) 0.1546(13) -0.0310(8) 0.102(5) Uani 1 1 d . . .
H75 H 0.7732 0.0956 -0.0427 0.122 Uiso 1 1 calc R . .
Cl51 Cl 0.9285(3) -0.0527(2) 0.16530(19) 0.0711(9) Uani 1 1 d . . .
S51 S 0.9732(3) 0.1419(3) 0.20097(19) 0.0641(8) Uani 1 1 d . . .
S52 S 0.6996(2) 0.20430(18) 0.19814(16) 0.0439(6) Uani 1 1 d . . .
S53 S 0.6684(2) 0.01739(18) 0.16634(16) 0.0424(6) Uani 1 1 d . . .
Mo51 Mo 0.81688(7) 0.02548(6) 0.26439(5) 0.0365(3) Uani 1 1 d . . .
Mo52 Mo 0.81704(7) 0.13598(6) 0.10229(5) 0.0405(3) Uani 1 1 d . . .
F1 F 0.2140(7) 0.8736(7) 0.4163(6) 0.123(3) Uani 1 1 d . . .
F2 F 0.4871(7) 0.7600(6) 0.4244(6) 0.106(3) Uani 1 1 d . . .
F3 F 0.3132(11) 0.7122(9) 0.4778(10) 0.232(9) Uani 1 1 d . . .
F4 F 0.3863(10) 0.9183(7) 0.3487(7) 0.152(4) Uani 1 1 d . . .
F5 F 0.3234(10) 0.7843(11) 0.3428(7) 0.166(5) Uani 1 1 d . . .
F6 F 0.3795(12) 0.8498(17) 0.4883(10) 0.294(12) Uani 1 1 d . . .
P1 P 0.3499(3) 0.8173(2) 0.4193(2) 0.0568(8) Uani 1 1 d . . .
F51 F 0.7950(15) 0.7199(16) -0.0226(12) 0.285(10) Uani 1 1 d . . .
F52 F 0.5992(15) 0.6009(18) 0.0786(10) 0.274(9) Uani 1 1 d . . .
F53 F 0.7691(13) 0.5593(9) 0.0378(7) 0.183(6) Uani 1 1 d . . .
F54 F 0.6108(12) 0.7617(12) 0.0340(10) 0.231(9) Uani 1 1 d . . .
F55 F 0.7647(11) 0.6580(13) 0.1114(9) 0.219(8) Uani 1 1 d . . .
F56 F 0.6329(10) 0.6804(8) -0.0506(5) 0.136(4) Uani 1 1 d . . .
P51 P 0.7002(3) 0.6685(3) 0.0321(2) 0.0658(9) Uani 1 1 d . . .

loop_
_atom_site_aniso_label
_atom_site_aniso_U_11
_atom_site_aniso_U_22
_atom_site_aniso_U_33
_atom_site_aniso_U_23
_atom_site_aniso_U_13
_atom_site_aniso_U_12
C1 0.072(8) 0.074(8) 0.043(8) -0.004(6) 0.023(6) -0.029(6)
C2 0.065(7) 0.049(6) 0.029(6) -0.018(5) 0.002(5) -0.010(5)
C3 0.049(6) 0.068(7) 0.045(7) -0.006(5) 0.005(5) -0.018(5)
C4 0.121(13) 0.22(2) 0.058(11) -0.014(11) 0.010(9) -0.127(14)
C5 0.057(8) 0.113(11) 0.061(10) -0.025(8) 0.000(7) -0.026(7)
C6 0.043(6) 0.061(6) 0.033(6) -0.018(5) -0.001(5) -0.003(5)
C11 0.097(10) 0.033(6) 0.056(9) -0.006(6) -0.003(8) 0.029(6)
C12 0.107(11) 0.025(6) 0.117(13) -0.024(7) 0.020(10) -0.002(6)
C13 0.127(14) 0.063(9) 0.056(10) -0.031(8) 0.003(9) 0.034(9)
C14 0.083(10) 0.064(8) 0.075(12) -0.026(7) 0.029(8) 0.033(8)
C15 0.081(9) 0.065(8) 0.041(9) -0.019(6) -0.004(7) 0.028(7)
C21 0.084(10) 0.075(9) 0.057(10) -0.013(7) 0.028(9) 0.044(8)
C22 0.040(7) 0.061(8) 0.099(12) -0.035(8) -0.019(8) 0.016(6)
C23 0.072(9) 0.054(7) 0.062(9) -0.010(7) -0.003(8) 0.022(7)
C24 0.063(9) 0.027(6) 0.166(17) -0.018(8) 0.013(10) 0.004(6)
C25 0.098(12) 0.073(9) 0.105(13) -0.064(10) -0.047(10) 0.041(9)
Cl1 0.0538(15) 0.0379(12) 0.0248(14) -0.0080(10) 0.0069(11) -0.0014(11)
S1 0.0541(16) 0.0430(14) 0.0387(17) -0.0114(12) 0.0062(13) -0.0160(12)
S2 0.0482(14) 0.0369(13) 0.0245(15) -0.0084(10) 0.0065(11) -0.0079(11)
S3 0.0408(14) 0.0397(13) 0.0316(15) -0.0096(11) 0.0014(11) -0.0035(11)
Mo1 0.0459(5) 0.0309(4) 0.0284(6) -0.0114(4) 0.0046(4) 0.0066(4)
Mo2 0.0403(5) 0.0280(4) 0.0281(5) -0.0101(4) 0.0029(4) 0.0033(3)
C51 0.043(7) 0.134(12) 0.091(11) -0.046(9) -0.002(7) 0.002(7)
C52 0.081(9) 0.046(7) 0.091(10) -0.022(6) 0.000(7) -0.029(6)
C53 0.035(6) 0.061(7) 0.079(9) -0.028(6) 0.014(6) -0.009(5)
C54 0.063(9) 0.137(14) 0.176(17) -0.113(13) 0.011(10) -0.035(9)
C55 0.109(13) 0.137(15) 0.199(19) -0.130(15) 0.085(13) -0.083(12)
C56 0.109(11) 0.049(7) 0.089(10) -0.048(7) 0.010(8) -0.019(7)
C61 0.130(14) 0.079(10) 0.025(8) -0.008(6) -0.018(8) 0.057(9)
C62 0.066(8) 0.067(8) 0.042(8) -0.007(6) -0.003(6) -0.017(7)
C63 0.106(11) 0.058(7) 0.023(7) -0.014(5) 0.004(6) 0.008(7)
C64 0.056(8) 0.127(13) 0.033(8) 0.015(8) 0.015(6) -0.017(9)
C65 0.196(19) 0.047(8) 0.039(8) 0.010(6) -0.023(10) -0.054(11)
C71 0.082(11) 0.102(12) 0.039(9) 0.007(8) 0.031(7) 0.004(9)
C72 0.066(10) 0.100(12) 0.057(10) 0.005(8) 0.014(7) -0.028(9)
C73 0.130(15) 0.057(8) 0.063(10) 0.008(7) 0.028(10) -0.016(10)
C74 0.044(8) 0.159(16) 0.037(9) 0.030(9) -0.003(6) 0.034(10)
C75 0.146(17) 0.108(13) 0.040(9) -0.007(8) 0.012(10) -0.038(13)
Cl51 0.0562(17) 0.0768(19) 0.055(2) -0.0098(15) 0.0103(14) 0.0309(15)
S51 0.0388(15) 0.083(2) 0.053(2) -0.0011(15) 0.0008(13) -0.0169(14)
S52 0.0424(14) 0.0327(13) 0.0530(18) -0.0116(12) 0.0018(12) -0.0056(11)
S53 0.0441(14) 0.0380(13) 0.0443(17) -0.0162(11) 0.0076(12) -0.0013(11)
Mo51 0.0372(5) 0.0331(5) 0.0273(6) 0.0000(4) 0.0034(4) 0.0017(4)
Mo52 0.0321(5) 0.0471(5) 0.0284(6) 0.0007(4) 0.0048(4) -0.0016(4)
F1 0.053(5) 0.128(7) 0.148(8) -0.017(6) 0.004(5) 0.024(4)
F2 0.065(5) 0.082(5) 0.144(8) -0.019(5) 0.007(5) 0.016(4)
F3 0.159(11) 0.129(9) 0.259(16) 0.085(10) 0.106(11) 0.017(8)
F4 0.147(9) 0.078(6) 0.180(11) 0.001(6) 0.045(8) 0.008(6)
F5 0.129(9) 0.249(14) 0.164(11) -0.122(10) -0.001(8) -0.046(9)
F6 0.179(12) 0.53(3) 0.274(16) -0.34(2) -0.145(12) 0.178(16)
P1 0.0486(17) 0.0467(16) 0.068(2) -0.0146(15) -0.0042(15) -0.0005(13)
F51 0.213(15) 0.37(2) 0.28(2) -0.067(17) 0.070(14) -0.213(17)
F52 0.180(14) 0.41(3) 0.183(16) -0.037(15) 0.074(12) -0.070(16)
F53 0.230(13) 0.151(10) 0.124(9) -0.044(7) -0.041(9) 0.096(9)
F54 0.178(11) 0.277(15) 0.326(18) -0.270(15) -0.143(12) 0.140(11)
F55 0.161(11) 0.324(17) 0.209(13) -0.189(13) -0.127(10) 0.112(11)
F56 0.196(10) 0.139(8) 0.062(6) -0.047(5) -0.043(6) 0.042(7)
P51 0.0500(18) 0.090(2) 0.056(2) -0.0343(19) 0.0012(16) 0.0144(17)

loop_
_atom_type_symbol
_atom_type_description
_atom_type_scat_dispersion_real
_atom_type_scat_dispersion_imag
_atom_type_scat_source
C C 0.0033 0.0016 'International Tables Vol C Tables 4.2.6.8 and 6.1.1.4'
H H 0 0 'International Tables Vol C Tables 4.2.6.8 and 6.1.1.4'
Mo Mo -1.6832 0.6857 'International Tables Vol C Tables 4.2.6.8 and 6.1.1.4'
Cl Cl 0.1484 0.1585 'International Tables Vol C Tables 4.2.6.8 and 6.1.1.4'
S S 0.1246 0.1234 'International Tables Vol C Tables 4.2.6.8 and 6.1.1.4'
F F 0.0171 0.0103 'International Tables Vol C Tables 4.2.6.8 and 6.1.1.4'
P P 0.1023 0.0942 'International Tables Vol C Tables 4.2.6.8 and 6.1.1.4'

loop_
_geom_angle_atom_site_label_1
_geom_angle_atom_site_label_2
_geom_angle_atom_site_label_3
_geom_angle
_geom_angle_site_symmetry_1
_geom_angle_site_symmetry_3
_geom_angle_publ_flag
C4 C3 S3 104.3(8) . . ?
C5 C4 C3 117.5(11) . . ?
C4 C5 C6 110.2(10) . . ?
C5 C6 S3 104.9(7) . . ?
C15 C11 C12 105.6(12) . . ?
C15 C11 Mo1 70.1(6) . . ?
C12 C11 Mo1 70.1(6) . . ?
C13 C12 C11 107.5(13) . . ?
C13 C12 Mo1 68.6(6) . . ?
C11 C12 Mo1 73.7(6) . . ?
C14 C13 C12 109.1(14) . . ?
C14 C13 Mo1 71.7(7) . . ?
C12 C13 Mo1 75.8(7) . . ?
C13 C14 C15 106.2(13) . . ?
C13 C14 Mo1 72.3(7) . . ?
C15 C14 Mo1 74.3(6) . . ?
C11 C15 C14 111.6(14) . . ?
C11 C15 Mo1 76.6(7) . . ?
C14 C15 Mo1 69.0(6) . . ?
C22 C21 C25 109.5(13) . . ?
C22 C21 Mo2 75.6(7) . . ?
C25 C21 Mo2 70.1(7) . . ?
C23 C22 C21 106.6(12) . . ?
C23 C22 Mo2 72.0(6) . . ?
C21 C22 Mo2 69.6(6) . . ?
C22 C23 C24 110.0(13) . . ?
C22 C23 Mo2 74.0(6) . . ?
C24 C23 Mo2 71.0(7) . . ?
C23 C24 C25 108.0(13) . . ?
C23 C24 Mo2 74.4(7) . . ?
C25 C24 Mo2 69.8(7) . . ?
C21 C25 C24 105.8(12) . . ?
C21 C25 Mo2 73.8(7) . . ?
C24 C25 Mo2 74.1(7) . . ?
Mo1 Cl1 Mo2 62.55(6) . . ?
C1 S1 Mo2 114.8(4) . . ?
C1 S1 Mo1 115.2(4) . . ?
Mo2 S1 Mo1 64.73(7) . . ?
C2 S2 Mo1 116.3(3) . . ?
C2 S2 Mo2 116.3(3) . . ?
Mo1 S2 Mo2 64.61(6) . . ?
C3 S3 C6 96.0(5) . . ?
C3 S3 Mo1 122.1(4) . . ?
C6 S3 Mo1 123.4(3) . . ?
C3 S3 Mo2 124.9(3) . . ?
C6 S3 Mo2 126.3(3) . . ?
Mo1 S3 Mo2 65.60(7) . . ?
C14 Mo1 C13 35.9(5) . . ?
C14 Mo1 C15 36.7(4) . . ?
C13 Mo1 C15 59.3(5) . . ?
C14 Mo1 C12 59.4(5) . . ?
C13 Mo1 C12 35.6(5) . . ?
C15 Mo1 C12 57.7(5) . . ?
C14 Mo1 C11 59.5(5) . . ?
C13 Mo1 C11 59.9(5) . . ?
C15 Mo1 C11 33.3(4) . . ?
C12 Mo1 C11 36.2(4) . . ?
C14 Mo1 S3 99.8(5) . . ?
C13 Mo1 S3 133.9(5) . . ?
C15 Mo1 S3 93.8(4) . . ?
C12 Mo1 S3 151.5(4) . . ?
C11 Mo1 S3 117.9(4) . . ?
C14 Mo1 S1 134.3(5) . . ?
C13 Mo1 S1 100.3(5) . . ?
C15 Mo1 S1 150.3(4) . . ?
C12 Mo1 S1 93.0(4) . . ?
C11 Mo1 S1 119.3(4) . . ?
S3 Mo1 S1 115.17(8) . . ?
C14 Mo1 S2 91.1(4) . . ?
C13 Mo1 S2 91.2(4) . . ?
C15 Mo1 S2 124.2(3) . . ?
C12 Mo1 S2 122.6(4) . . ?
C11 Mo1 S2 149.2(3) . . ?
S3 Mo1 S2 73.16(8) . . ?
S1 Mo1 S2 73.28(8) . . ?
C14 Mo1 Cl1 145.9(4) . . ?
C13 Mo1 Cl1 148.8(4) . . ?
C15 Mo1 Cl1 109.5(3) . . ?
C12 Mo1 Cl1 113.2(4) . . ?
C11 Mo1 Cl1 94.3(3) . . ?
S3 Mo1 Cl1 71.89(8) . . ?
S1 Mo1 Cl1 76.09(8) . . ?
S2 Mo1 Cl1 116.42(8) . . ?
C14 Mo1 Mo2 144.5(4) . . ?
C13 Mo1 Mo2 144.6(4) . . ?
C15 Mo1 Mo2 150.8(4) . . ?
C12 Mo1 Mo2 150.1(4) . . ?
C11 Mo1 Mo2 153.1(3) . . ?
S3 Mo1 Mo2 57.66(6) . . ?
S1 Mo1 Mo2 57.50(6) . . ?
S2 Mo1 Mo2 57.71(6) . . ?
Cl1 Mo1 Mo2 58.78(5) . . ?
C25 Mo2 C21 36.2(5) . . ?
C25 Mo2 C24 36.2(5) . . ?
C21 Mo2 C24 58.7(5) . . ?
C25 Mo2 C23 59.0(5) . . ?
C21 Mo2 C23 57.3(4) . . ?
C24 Mo2 C23 34.6(5) . . ?
C25 Mo2 C22 59.5(5) . . ?
C21 Mo2 C22 34.8(4) . . ?
C24 Mo2 C22 57.9(5) . . ?
C23 Mo2 C22 34.0(4) . . ?
C25 Mo2 S3 100.8(5) . . ?
C21 Mo2 S3 134.9(5) . . ?
C24 Mo2 S3 95.7(4) . . ?
C23 Mo2 S3 122.2(4) . . ?
C22 Mo2 S3 153.6(3) . . ?
C25 Mo2 S1 139.7(6) . . ?
C21 Mo2 S1 103.9(5) . . ?
C24 Mo2 S1 145.9(4) . . ?
C23 Mo2 S1 111.6(4) . . ?
C22 Mo2 S1 90.7(3) . . ?
S3 Mo2 S1 114.50(9) . . ?
C25 Mo2 S2 138.9(5) . . ?
C21 Mo2 S2 143.9(4) . . ?
C24 Mo2 S2 103.0(5) . . ?
C23 Mo2 S2 89.5(3) . . ?
C22 Mo2 S2 109.4(4) . . ?
S3 Mo2 S2 72.71(8) . . ?
S1 Mo2 S2 73.39(8) . . ?
C25 Mo2 Cl1 98.6(4) . . ?
C21 Mo2 Cl1 97.1(3) . . ?
C24 Mo2 Cl1 131.2(6) . . ?
C23 Mo2 Cl1 154.1(3) . . ?
C22 Mo2 Cl1 125.5(4) . . ?
S3 Mo2 Cl1 71.44(8) . . ?
S1 Mo2 Cl1 76.17(8) . . ?
S2 Mo2 Cl1 116.29(8) . . ?
C25 Mo2 Mo1 150.8(3) . . ?
C21 Mo2 Mo1 151.1(4) . . ?
C24 Mo2 Mo1 148.7(4) . . ?
C23 Mo2 Mo1 146.8(3) . . ?
C22 Mo2 Mo1 147.5(3) . . ?
S3 Mo2 Mo1 56.74(6) . . ?
S1 Mo2 Mo1 57.77(7) . . ?
S2 Mo2 Mo1 57.68(6) . . ?
Cl1 Mo2 Mo1 58.67(6) . . ?
C54 C53 S53 103.8(8) . . ?
C53 C54 C55 106.8(12) . . ?
C56 C55 C54 109.4(12) . . ?
C55 C56 S53 102.0(8) . . ?
C62 C61 C65 109.5(12) . . ?
C62 C61 Mo51 75.1(7) . . ?
C65 C61 Mo51 70.1(6) . . ?
C61 C62 C63 107.8(12) . . ?
C61 C62 Mo51 71.2(6) . . ?
C63 C62 Mo51 70.7(6) . . ?
C62 C63 C64 108.9(11) . . ?
C62 C63 Mo51 74.7(7) . . ?
C64 C63 Mo51 69.8(6) . . ?
C63 C64 C65 105.7(12) . . ?
C63 C64 Mo51 74.3(6) . . ?
C65 C64 Mo51 71.9(7) . . ?
C61 C65 C64 108.1(12) . . ?
C61 C65 Mo51 74.6(7) . . ?
C64 C65 Mo51 71.7(6) . . ?
C72 C71 C75 107.8(14) . . ?
C72 C71 Mo52 75.2(8) . . ?
C75 C71 Mo52 69.6(8) . . ?
C71 C72 C73 113.4(15) . . ?
C71 C72 Mo52 72.1(8) . . ?
C73 C72 Mo52 73.0(8) . . ?
C72 C73 C74 104.7(14) . . ?
C72 C73 Mo52 73.1(8) . . ?
C74 C73 Mo52 69.4(7) . . ?
C75 C74 C73 107.8(13) . . ?
C75 C74 Mo52 70.8(7) . . ?
C73 C74 Mo52 74.7(8) . . ?
C74 C75 C71 106.2(15) . . ?
C74 C75 Mo52 72.8(8) . . ?
C71 C75 Mo52 74.2(8) . . ?
Mo52 Cl51 Mo51 62.87(7) . . ?
C51 S51 Mo52 109.5(4) . . ?
C51 S51 Mo51 110.3(5) . . ?
Mo52 S51 Mo51 64.99(8) . . ?
C52 S52 Mo52 116.1(4) . . ?
C52 S52 Mo51 116.6(4) . . ?
Mo52 S52 Mo51 65.35(7) . . ?
C53 S53 C56 95.0(5) . . ?
C53 S53 Mo51 123.7(4) . . ?
C56 S53 Mo51 123.6(4) . . ?
C53 S53 Mo52 124.9(4) . . ?
C56 S53 Mo52 125.3(4) . . ?
Mo51 S53 Mo52 66.52(7) . . ?
C64 Mo51 C65 36.4(5) . . ?
C64 Mo51 C63 35.9(5) . . ?
C65 Mo51 C63 58.8(5) . . ?
C64 Mo51 C61 59.3(5) . . ?
C65 Mo51 C61 35.2(5) . . ?
C63 Mo51 C61 57.4(4) . . ?
C64 Mo51 C62 59.0(4) . . ?
C65 Mo51 C62 57.9(5) . . ?
C63 Mo51 C62 34.6(4) . . ?
C61 Mo51 C62 33.7(4) . . ?
C64 Mo51 S53 97.6(4) . . ?
C65 Mo51 S53 97.5(4) . . ?
C63 Mo51 S53 129.3(4) . . ?
C61 Mo51 S53 127.7(5) . . ?
C62 Mo51 S53 154.5(3) . . ?
C64 Mo51 S52 98.5(4) . . ?
C65 Mo51 S52 133.3(6) . . ?
C63 Mo51 S52 92.0(3) . . ?
C61 Mo51 S52 149.2(3) . . ?
C62 Mo51 S52 118.0(3) . . ?
S53 Mo51 S52 72.35(8) . . ?
C64 Mo51 S51 142.4(5) . . ?
C65 Mo51 S51 144.3(5) . . ?
C63 Mo51 S51 106.7(4) . . ?
C61 Mo51 S51 109.0(5) . . ?
C62 Mo51 S51 91.1(3) . . ?
S53 Mo51 S51 114.41(9) . . ?
S52 Mo51 S51 74.67(9) . . ?
C64 Mo51 Cl51 137.2(5) . . ?
C65 Mo51 Cl51 102.7(5) . . ?
C63 Mo51 Cl51 151.3(3) . . ?
C61 Mo51 Cl51 94.6(3) . . ?
C62 Mo51 Cl51 118.1(3) . . ?
S53 Mo51 Cl51 70.84(9) . . ?
S52 Mo51 Cl51 115.41(9) . . ?
S51 Mo51 Cl51 74.95(12) . . ?
C64 Mo51 Mo52 147.6(3) . . ?
C65 Mo51 Mo52 151.0(3) . . ?
C63 Mo51 Mo52 147.0(3) . . ?
C61 Mo51 Mo52 151.2(3) . . ?
C62 Mo51 Mo52 148.5(3) . . ?
S53 Mo51 Mo52 57.03(6) . . ?
S52 Mo51 Mo52 57.12(7) . . ?
S51 Mo51 Mo52 57.39(7) . . ?
Cl51 Mo51 Mo52 58.41(7) . . ?
C75 Mo52 C74 36.3(5) . . ?
C75 Mo52 C71 36.2(5) . . ?
C74 Mo52 C71 59.1(5) . . ?
C75 Mo52 C73 59.8(6) . . ?
C74 Mo52 C73 35.9(5) . . ?
C71 Mo52 C73 57.6(5) . . ?
C75 Mo52 C72 57.3(6) . . ?
C74 Mo52 C72 57.3(5) . . ?
C71 Mo52 C72 32.7(5) . . ?
C73 Mo52 C72 33.9(5) . . ?
C75 Mo52 S53 100.8(5) . . ?
C74 Mo52 S53 98.9(5) . . ?
C71 Mo52 S53 133.1(5) . . ?
C73 Mo52 S53 128.3(5) . . ?
C72 Mo52 S53 155.5(4) . . ?
C75 Mo52 S52 135.8(5) . . ?
C74 Mo52 S52 100.2(5) . . ?
C71 Mo52 S52 146.2(5) . . ?
C73 Mo52 S52 89.6(4) . . ?
C72 Mo52 S52 114.3(5) . . ?
S53 Mo52 S52 72.28(8) . . ?
C75 Mo52 S51 140.7(5) . . ?
C74 Mo52 S51 142.6(6) . . ?
C71 Mo52 S51 104.5(5) . . ?
C73 Mo52 S51 106.7(5) . . ?
C72 Mo52 S51 90.3(4) . . ?
S53 Mo52 S51 114.04(9) . . ?
S52 Mo52 S51 74.97(10) . . ?
C75 Mo52 Cl51 101.2(5) . . ?
C74 Mo52 Cl51 135.3(6) . . ?
C71 Mo52 Cl51 95.7(4) . . ?
C73 Mo52 Cl51 153.1(4) . . ?
C72 Mo52 Cl51 120.9(5) . . ?
S53 Mo52 Cl51 70.74(9) . . ?
S52 Mo52 Cl51 116.14(9) . . ?
S51 Mo52 Cl51 75.21(11) . . ?
C75 Mo52 Mo51 152.4(4) . . ?
C74 Mo52 Mo51 149.4(3) . . ?
C71 Mo52 Mo51 150.5(4) . . ?
C73 Mo52 Mo51 145.4(4) . . ?
C72 Mo52 Mo51 147.7(4) . . ?
S53 Mo52 Mo51 56.45(6) . . ?
S52 Mo52 Mo51 57.53(6) . . ?
S51 Mo52 Mo51 57.61(7) . . ?
Cl51 Mo52 Mo51 58.72(7) . . ?
F6 P1 F3 93.2(11) . . ?
F6 P1 F1 89.0(6) . . ?
F3 P1 F1 90.4(6) . . ?
F6 P1 F4 95.3(11) . . ?
F3 P1 F4 171.4(9) . . ?
F1 P1 F4 91.3(5) . . ?
F6 P1 F2 90.0(6) . . ?
F3 P1 F2 89.0(5) . . ?
F1 P1 F2 178.8(5) . . ?
F4 P1 F2 89.5(5) . . ?
F6 P1 F5 177.4(10) . . ?
F3 P1 F5 88.8(9) . . ?
F1 P1 F5 92.7(6) . . ?
F4 P1 F5 82.7(7) . . ?
F2 P1 F5 88.3(6) . . ?
F51 P51 F55 95.1(10) . . ?
F51 P51 F54 102.4(11) . . ?
F55 P51 F54 91.6(6) . . ?
F51 P51 F53 89.4(10) . . ?
F55 P51 F53 90.5(6) . . ?
F54 P51 F53 167.7(10) . . ?
F51 P51 F52 168.5(12) . . ?
F55 P51 F52 93.4(10) . . ?
F54 P51 F52 85.0(10) . . ?
F53 P51 F52 82.8(9) . . ?
F51 P51 F56 84.7(9) . . ?
F55 P51 F56 179.5(7) . . ?
F54 P51 F56 88.1(5) . . ?
F53 P51 F56 89.9(6) . . ?
F52 P51 F56 86.8(8) . . ?

loop_
_geom_bond_atom_site_label_1
_geom_bond_atom_site_label_2
_geom_bond_distance
_geom_bond_site_symmetry_2
_geom_bond_publ_flag
C1 S1 1.843(10) . ?
C2 S2 1.822(9) . ?
C3 C4 1.467(16) . ?
C3 S3 1.811(10) . ?
C4 C5 1.408(17) . ?
C5 C6 1.513(15) . ?
C6 S3 1.830(9) . ?
C11 C15 1.334(17) . ?
C11 C12 1.454(18) . ?
C11 Mo1 2.365(10) . ?
C12 C13 1.390(18) . ?
C12 Mo1 2.318(10) . ?
C13 C14 1.370(18) . ?
C13 Mo1 2.225(11) . ?
C14 C15 1.420(17) . ?
C14 Mo1 2.217(11) . ?
C15 Mo1 2.286(11) . ?
C21 C22 1.371(17) . ?
C21 C25 1.385(19) . ?
C21 Mo2 2.251(10) . ?
C22 C23 1.352(17) . ?
C22 Mo2 2.326(10) . ?
C23 C24 1.358(18) . ?
C23 Mo2 2.301(10) . ?
C24 C25 1.386(19) . ?
C24 Mo2 2.259(11) . ?
C25 Mo2 2.204(11) . ?
Cl1 Mo1 2.510(2) . ?
Cl1 Mo2 2.512(2) . ?
S1 Mo2 2.431(2) . ?
S1 Mo1 2.439(3) . ?
S2 Mo1 2.439(2) . ?
S2 Mo2 2.439(2) . ?
S3 Mo1 2.394(2) . ?
S3 Mo2 2.419(2) . ?
Mo1 Mo2 2.6069(10) . ?
C51 S51 1.902(12) . ?
C52 S52 1.833(10) . ?
C53 C54 1.485(15) . ?
C53 S53 1.834(10) . ?
C54 C55 1.49(2) . ?
C55 C56 1.473(17) . ?
C56 S53 1.854(9) . ?
C61 C62 1.346(17) . ?
C61 C65 1.37(2) . ?
C61 Mo51 2.296(10) . ?
C62 C63 1.380(16) . ?
C62 Mo51 2.343(11) . ?
C63 C64 1.396(18) . ?
C63 Mo51 2.294(10) . ?
C64 C65 1.40(2) . ?
C64 Mo51 2.237(11) . ?
C65 Mo51 2.239(11) . ?
C71 C72 1.295(19) . ?
C71 C75 1.40(2) . ?
C71 Mo52 2.279(12) . ?
C72 C73 1.351(19) . ?
C72 Mo52 2.315(12) . ?
C73 C74 1.41(2) . ?
C73 Mo52 2.314(12) . ?
C74 C75 1.39(2) . ?
C74 Mo52 2.244(11) . ?
C75 Mo52 2.219(14) . ?
Cl51 Mo52 2.516(3) . ?
Cl51 Mo51 2.525(3) . ?
S51 Mo52 2.444(3) . ?
S51 Mo51 2.450(3) . ?
S52 Mo52 2.429(3) . ?
S52 Mo51 2.440(2) . ?
S53 Mo51 2.389(3) . ?
S53 Mo52 2.405(3) . ?
Mo51 Mo52 2.6290(12) . ?
F1 P1 1.553(7) . ?
F2 P1 1.568(7) . ?
F3 P1 1.516(10) . ?
F4 P1 1.556(9) . ?
F5 P1 1.577(10) . ?
F6 P1 1.460(10) . ?
F51 P51 1.455(13) . ?
F52 P51 1.549(16) . ?
F53 P51 1.533(10) . ?
F54 P51 1.492(9) . ?
F55 P51 1.489(10) . ?
F56 P51 1.549(8) . ?
